data_4132300
loop_
_publ_author_name
'Hashim, Mohamed I.'
'Le, Ha T. M.'
'Chen, Teng-Hao'
'Chen, Yu-Sheng'
'Daugulis, Olafs'
'Hsu, Chia-Wei'
'Jacobson, Allan J.'
'Kaveevivitchai, Watchareeya'
'Liang, Xiao'
'Makarenko, Tatyana'
'Miljani\'c, Ognjen \<S'
'Popovs, Ilja'
'Tran, Hung Vu'
'Wang, Xiqu'
'Wu, Chia-Hua'
'Wu, Judy I.'

_publ_section_title
;
 Dissecting Porosity in Molecular Crystals: Influence of Geometry,
 Hydrogen Bonding, and [\p&#x00B7;&#x00B7;&#x00B7;\p] Stacking on the
 Solid-State Packing of Fluorinated Aromatics.
;
_journal_issue 18
_journal_name_full 'Journal of the American Chemical Society'
_journal_page_first 6014
_journal_page_last 6026
_journal_paper_doi 10.1021/jacs.8b02869
_journal_volume 140
_journal_year 2018
_chemical_formula_sum 'C51 H27 F16 N9 O'
_chemical_formula_weight 1085.81
_space_group_crystal_system orthorhombic
_space_group_IT_number 72
_space_group_name_Hall '-I 2 2c'
_space_group_name_H-M_alt 'I b a m'
_atom_sites_solution_hydrogens geom
_audit_creation_method SHELXL-2014/7
_cell_angle_alpha 90
_cell_angle_beta 90
_cell_angle_gamma 90
_cell_formula_units_Z 4
_cell_length_a 7.58440(10)
_cell_length_b 15.3613(3)
_cell_length_c 37.0130(6)
_cell_measurement_reflns_used 8167
_cell_measurement_temperature 123(2)
_cell_measurement_theta_max 66.55
_cell_measurement_theta_min 2.39
_cell_volume 4312.25(12)
_computing_cell_refinement 'SAINT v7.60A (Bruker-Nonius, 2013)'
_computing_data_collection 'APEX2 v2013.4-1 (Bruker-Nonius, 2013)'
_computing_data_reduction 'SAINT v7.60A (Bruker-Nonius, 2013)'
_computing_structure_refinement 'SHELXL-2014/7 (Sheldrick, 2014)'
_computing_structure_solution 'SHELXS v6.12 (G.M. Sheldrick, 2001)'
_diffrn_ambient_temperature 123(2)
_diffrn_detector_area_resol_mean 4K
_diffrn_measured_fraction_theta_full 0.987
_diffrn_measured_fraction_theta_max 0.987
_diffrn_measurement_device_type 'Bruker DUO APEX II CCD'
_diffrn_measurement_method 'narrow frame'
_diffrn_radiation_type CuK\a
_diffrn_radiation_wavelength 1.54178
_diffrn_reflns_av_R_equivalents 0.0174
_diffrn_reflns_av_sigmaI/netI 0.0108
_diffrn_reflns_Laue_measured_fraction_full 0.987
_diffrn_reflns_Laue_measured_fraction_max 0.987
_diffrn_reflns_number 14594
_diffrn_reflns_point_group_measured_fraction_full 0.987
_diffrn_reflns_point_group_measured_fraction_max 0.987
_diffrn_reflns_theta_full 66.554
_diffrn_reflns_theta_max 66.554
_diffrn_reflns_theta_min 2.387
_exptl_absorpt_coefficient_mu 1.339
_exptl_absorpt_correction_T_max 0.7528
_exptl_absorpt_correction_T_min 0.6173
_exptl_absorpt_correction_type empirical
_exptl_absorpt_process_details 'SAINT v7.60A'
_exptl_crystal_colour Colorless
_exptl_crystal_density_diffrn 1.672
_exptl_crystal_description 'flat column'
_exptl_crystal_F_000 2192
_exptl_crystal_size_max 0.35
_exptl_crystal_size_mid 0.15
_exptl_crystal_size_min 0.08
_refine_diff_density_max 0.284
_refine_diff_density_min -0.278
_refine_diff_density_rms 0.067
_refine_ls_extinction_method none
_refine_ls_goodness_of_fit_ref 1.259
_refine_ls_hydrogen_treatment constr
_refine_ls_matrix_type full
_refine_ls_number_parameters 213
_refine_ls_number_reflns 1918
_refine_ls_number_restraints 171
_refine_ls_restrained_S_all 1.207
_refine_ls_R_factor_all 0.0499
_refine_ls_R_factor_gt 0.0494
_refine_ls_shift/su_max 0.001
_refine_ls_shift/su_mean 0.000
_refine_ls_structure_factor_coef Fsqd
_refine_ls_weighting_details 'w=1/[\s^2^(Fo^2^)+(0.0174P)^2^+21.8233P] where P=(Fo^2^+2Fc^2^)/3'
_refine_ls_weighting_scheme calc
_refine_ls_wR_factor_gt 0.1196
_refine_ls_wR_factor_ref 0.1197
_reflns_Friedel_coverage 0.000
_reflns_number_gt 1888
_reflns_number_total 1918
_reflns_threshold_expression 'I > 2\s(I)'
_cod_data_source_file ja8b02869_si_006.cif
_cod_data_source_block 10cif_K1444
_cod_depositor_comments
;
The following automatic conversions were performed:

data item '_exptl_absorpt_correction_type' value 'Empirical' was
changed to 'empirical' in accordance with the
/home/saulius/struct/COD-crude-data/automatic-downloads/DataCite-retrospective/ACS/depositions/lib/dictionaries/cif_core.dic
dictionary named 'cif_core.dic' version 2.4.2 last updated on
2011-04-26.

Automatic conversion script
Id: cif_fix_values 6909 2019-04-08 15:41:33Z antanas 
;
_cod_database_code 4132300
_shelx_shelxl_version_number 2014/7
_shelx_space_group_comment
;
The symmetry employed for this shelxl refinement is uniquely defined
by the following loop, which should always be used as a source of
symmetry information in preference to the above space-group names.
They are only intended as comments.
;

loop_
_space_group_symop_operation_xyz
'x, y, z'
'-x, -y, z'
'-x+1/2, y+1/2, -z'
'x+1/2, -y+1/2, -z'
'x+1/2, y+1/2, z+1/2'
'-x+1/2, -y+1/2, z+1/2'
'-x+1, y+1, -z+1/2'
'x+1, -y+1, -z+1/2'
'-x, -y, -z'
'x, y, -z'
'x-1/2, -y-1/2, z'
'-x-1/2, y-1/2, z'
'-x+1/2, -y+1/2, -z+1/2'
'x+1/2, y+1/2, -z+1/2'
'x, -y, z+1/2'
'-x, y, z+1/2'

loop_
_atom_site_label
_atom_site_type_symbol
_atom_site_fract_x
_atom_site_fract_y
_atom_site_fract_z
_atom_site_U_iso_or_equiv
_atom_site_adp_type
_atom_site_occupancy
_atom_site_site_symmetry_order
_atom_site_calc_flag
_atom_site_refinement_flags_posn
_atom_site_refinement_flags_adp
_atom_site_refinement_flags_occupancy
_atom_site_disorder_assembly
_atom_site_disorder_group
F1 F 0.3702(2) 0.93045(10) 0.59183(4) 0.0265(4) Uani 1 1 d . U . . .
F2 F 0.2416(2) 0.86001(10) 0.65075(4) 0.0259(4) Uani 1 1 d . U . . .
F3 F 0.4031(2) 0.58080(10) 0.60775(4) 0.0268(4) Uani 1 1 d . U . . .
F4 F 0.5334(2) 0.65182(10) 0.54890(4) 0.0235(4) Uani 1 1 d . U . . .
N1 N 0.0892(4) 0.65702(17) 0.71581(7) 0.0281(6) Uani 1 1 d . U . . .
H1' H 0.0433 0.6667 0.7373 0.034 Uiso 0.5 1 calc R U P A -2
N2 N 0.0889(4) 0.58026(18) 0.69830(7) 0.0339(7) Uani 1 1 d . U . . .
H2' H 0.0418 0.5316 0.7063 0.041 Uiso 0.5 1 calc R U P B -1
C1 C 0.6881(5) 0.9398(3) 0.5000 0.0197(8) Uani 1 2 d S TU P . .
H1 H 0.7658 0.9884 0.5000 0.024 Uiso 1 2 calc R U P . .
C2 C 0.6319(4) 0.90480(17) 0.53250(7) 0.0186(6) Uani 1 1 d . U . . .
H2 H 0.6708 0.9293 0.5547 0.022 Uiso 1 1 calc R U . . .
C3 C 0.5184(4) 0.83347(17) 0.53262(7) 0.0175(6) Uani 1 1 d . U . . .
C4 C 0.4618(5) 0.7981(2) 0.5000 0.0175(8) Uani 1 2 d S TU P . .
H4 H 0.3842 0.7495 0.5000 0.021 Uiso 1 2 calc R U P . .
C5 C 0.4545(4) 0.79463(18) 0.56712(7) 0.0175(6) Uani 1 1 d . U . . .
C6 C 0.3822(4) 0.84326(17) 0.59504(7) 0.0192(6) Uani 1 1 d . U . . .
C7 C 0.3144(4) 0.80626(18) 0.62601(7) 0.0183(6) Uani 1 1 d . U . . .
C8 C 0.3130(4) 0.71636(17) 0.63187(7) 0.0177(6) Uani 1 1 d . U . . .
C9 C 0.3914(4) 0.66797(17) 0.60446(7) 0.0193(6) Uani 1 1 d . U . . .
C10 C 0.4593(4) 0.70509(17) 0.57342(7) 0.0178(6) Uani 1 1 d . U . . .
C11 C 0.2278(4) 0.67649(19) 0.66328(7) 0.0211(6) Uani 1 1 d . U . . .
C12 C 0.1703(4) 0.7157(2) 0.69533(8) 0.0261(7) Uani 1 1 d . U . . .
H12 H 0.1867 0.7752 0.7015 0.031 Uiso 1 1 calc R U . . .
C13 C 0.1718(5) 0.5900(2) 0.66683(8) 0.0321(8) Uani 1 1 d . U . . .
H13 H 0.1901 0.5453 0.6495 0.038 Uiso 1 1 calc R U . . .
O1 O 0.477(9) 0.6506(7) 0.7459(11) 0.062(8) Uani 0.25 1 d . U P C -1
N3 N 0.51(3) 0.506(2) 0.7519(18) 0.042(8) Uani 0.25 1 d . U P C -1
C14 C 0.496(2) 0.5851(11) 0.7652(5) 0.034(4) Uani 0.25 1 d . U P C -1
H14 H 0.5028 0.5925 0.7906 0.041 Uiso 0.25 1 calc R U P C -1
C15 C 0.455(3) 0.4842(14) 0.7154(4) 0.061(7) Uani 0.25 1 d . U P C -1
H15A H 0.4402 0.5375 0.7012 0.091 Uiso 0.25 1 calc R U P C -1
H15B H 0.3425 0.4525 0.7162 0.091 Uiso 0.25 1 calc R U P C -1
H15C H 0.5451 0.4474 0.7043 0.091 Uiso 0.25 1 calc R U P C -1
C16 C 0.564(3) 0.4335(14) 0.7759(6) 0.051(5) Uani 0.25 1 d . U P C -1
H16A H 0.6760 0.4097 0.7673 0.077 Uiso 0.25 1 calc R U P C -1
H16B H 0.4737 0.3877 0.7755 0.077 Uiso 0.25 1 calc R U P C -1
H16C H 0.5780 0.4551 0.8006 0.077 Uiso 0.25 1 calc R U P C -1

loop_
_atom_site_aniso_label
_atom_site_aniso_U_11
_atom_site_aniso_U_22
_atom_site_aniso_U_33
_atom_site_aniso_U_23
_atom_site_aniso_U_13
_atom_site_aniso_U_12
F1 0.0418(11) 0.0140(8) 0.0237(8) 0.0021(6) 0.0051(8) 0.0001(7)
F2 0.0381(10) 0.0200(8) 0.0196(8) -0.0024(7) 0.0051(8) 0.0005(8)
F3 0.0378(11) 0.0145(8) 0.0281(9) 0.0024(7) 0.0006(8) 0.0014(7)
F4 0.0277(10) 0.0196(8) 0.0232(8) -0.0025(7) 0.0023(7) 0.0040(7)
N1 0.0357(15) 0.0287(13) 0.0200(12) -0.0016(10) 0.0052(11) -0.0076(12)
N2 0.0471(18) 0.0265(14) 0.0282(13) -0.0006(11) 0.0048(12) -0.0151(13)
C1 0.017(2) 0.0159(18) 0.0258(19) 0.000 0.000 -0.0014(16)
C2 0.0166(14) 0.0182(13) 0.0211(14) -0.0024(11) -0.0030(11) 0.0015(11)
C3 0.0169(14) 0.0182(13) 0.0174(13) 0.0007(10) 0.0003(11) 0.0030(11)
C4 0.015(2) 0.0167(18) 0.0206(18) 0.000 0.000 -0.0024(15)
C5 0.0154(14) 0.0204(13) 0.0167(13) 0.0004(10) -0.0038(10) -0.0014(10)
C6 0.0238(15) 0.0144(12) 0.0193(13) 0.0008(10) -0.0038(11) -0.0010(11)
C7 0.0210(15) 0.0181(13) 0.0157(12) -0.0025(10) -0.0005(11) -0.0009(11)
C8 0.0166(14) 0.0194(13) 0.0172(12) 0.0019(10) -0.0056(11) -0.0030(11)
C9 0.0222(15) 0.0139(12) 0.0218(13) 0.0017(10) -0.0061(11) -0.0006(11)
C10 0.0179(15) 0.0173(13) 0.0182(13) -0.0031(10) -0.0031(10) -0.0001(10)
C11 0.0230(15) 0.0216(14) 0.0187(13) 0.0036(11) -0.0044(11) -0.0039(12)
C12 0.0323(17) 0.0254(15) 0.0206(14) 0.0018(12) 0.0019(12) -0.0048(13)
C13 0.043(2) 0.0254(15) 0.0276(15) -0.0006(13) 0.0058(14) -0.0102(14)
O1 0.11(3) 0.038(4) 0.040(16) 0.006(7) -0.015(11) 0.005(9)
N3 0.05(2) 0.034(7) 0.044(9) -0.001(6) 0.004(8) 0.001(9)
C14 0.041(10) 0.032(6) 0.030(6) 0.003(5) -0.003(7) 0.004(6)
C15 0.08(2) 0.045(14) 0.053(8) -0.011(7) -0.013(9) 0.015(12)
C16 0.052(13) 0.039(8) 0.063(12) 0.010(7) -0.011(9) -0.010(8)

loop_
_atom_type_symbol
_atom_type_description
_atom_type_scat_dispersion_real
_atom_type_scat_dispersion_imag
_atom_type_scat_source
C C 0.0181 0.0091 'International Tables Vol C Tables 4.2.6.8 and 6.1.1.4'
H H 0.0000 0.0000 'International Tables Vol C Tables 4.2.6.8 and 6.1.1.4'
N N 0.0311 0.0180 'International Tables Vol C Tables 4.2.6.8 and 6.1.1.4'
O O 0.0492 0.0322 'International Tables Vol C Tables 4.2.6.8 and 6.1.1.4'
F F 0.0727 0.0534 'International Tables Vol C Tables 4.2.6.8 and 6.1.1.4'

loop_
_geom_angle_atom_site_label_1
_geom_angle_atom_site_label_2
_geom_angle_atom_site_label_3
_geom_angle
_geom_angle_site_symmetry_1
C12 N1 N2 108.7(2) .
C13 N2 N1 108.8(3) .
C2 C1 C2 120.6(4) 10_556
C1 C2 C3 119.9(3) .
C4 C3 C2 119.7(3) .
C4 C3 C5 119.1(3) .
C2 C3 C5 121.2(2) .
C3 C4 C3 120.3(4) 10_556
C6 C5 C10 114.6(3) .
C6 C5 C3 123.4(2) .
C10 C5 C3 122.0(2) .
F1 C6 C7 117.2(2) .
F1 C6 C5 119.7(2) .
C7 C6 C5 123.0(3) .
F2 C7 C6 117.6(2) .
F2 C7 C8 119.7(2) .
C6 C7 C8 122.6(3) .
C9 C8 C7 114.3(3) .
C9 C8 C11 123.0(2) .
C7 C8 C11 122.7(3) .
F3 C9 C10 117.4(2) .
F3 C9 C8 119.6(2) .
C10 C9 C8 123.0(3) .
F4 C10 C9 117.7(2) .
F4 C10 C5 119.9(2) .
C9 C10 C5 122.4(3) .
C12 C11 C13 103.5(3) .
C12 C11 C8 129.1(3) .
C13 C11 C8 127.2(3) .
N1 C12 C11 109.6(3) .
N2 C13 C11 109.4(3) .
C14 N3 C15 123(6) .
C14 N3 C16 119(5) .
C15 N3 C16 117(3) .
O1 C14 N3 123(4) .

loop_
_geom_bond_atom_site_label_1
_geom_bond_atom_site_label_2
_geom_bond_distance
_geom_bond_site_symmetry_2
F1 C6 1.348(3) .
F2 C7 1.351(3) .
F3 C9 1.348(3) .
F4 C10 1.345(3) .
N1 C12 1.329(4) .
N1 N2 1.346(4) .
N2 C13 1.332(4) .
C1 C2 1.385(3) 10_556
C1 C2 1.385(3) .
C2 C3 1.394(4) .
C3 C4 1.392(3) .
C3 C5 1.490(4) .
C4 C3 1.392(3) 10_556
C5 C6 1.388(4) .
C5 C10 1.395(4) .
C6 C7 1.379(4) .
C7 C8 1.398(4) .
C8 C9 1.391(4) .
C8 C11 1.464(4) .
C9 C10 1.382(4) .
C11 C12 1.400(4) .
C11 C13 1.401(4) .
O1 C14 1.24(3) .
N3 C14 1.31(5) .
N3 C15 1.45(7) .
N3 C16 1.49(7) .
